data_9012339
loop_
_publ_author_name
'Wiench, D. M.'
'Jansen, M.'

_publ_section_title
;
 Kristallstruktur von wasserfreiem Na2HPO4
;
_journal_name_full 'Zeitschrift fur Anorganische und Allgemeine Chemie'
_journal_page_first 95
_journal_page_last 101
_journal_paper_doi 10.1002/zaac.19835010611
_journal_volume 501
_journal_year 1983
_chemical_formula_sum 'H Na2 O4 P'
_chemical_name_mineral Nahpoite
_space_group_IT_number 11
_symmetry_space_group_name_Hall '-P 2yb'
_symmetry_space_group_name_H-M 'P 1 21/m 1'
_cell_angle_alpha 90
_cell_angle_beta 116.34
_cell_angle_gamma 90
_cell_length_a 5.451
_cell_length_b 6.847
_cell_length_c 5.473
_cell_formula_units_Z 2
_cell_volume 183.061
_database_code_amcsd 0015788
_exptl_crystal_density_diffrn 2.575
_cod_original_formula_sum 'Na2 H P O4'
_cod_database_code 9012339

loop_
_space_group_symop_operation_xyz
x,y,z
x,1/2-y,z
-x,1/2+y,-z
-x,-y,-z

loop_
_atom_site_aniso_label
_atom_site_aniso_U_11
_atom_site_aniso_U_22
_atom_site_aniso_U_33
_atom_site_aniso_U_12
_atom_site_aniso_U_13
_atom_site_aniso_U_23
Na1 0.02620 0.00950 0.01480 0.00960 0.01140 0.01140
Na2 0.03350 0.02990 0.04060 0.00000 0.01940 0.00000
P 0.01110 0.00560 0.00770 0.00000 0.00460 0.00000
O1 0.02280 0.01050 0.02880 0.00000 -0.00310 0.00000
O2 0.02270 0.00700 0.01000 0.00000 0.00390 0.00000
O3 0.03000 0.01380 0.01910 -0.00060 0.01320 0.00810

loop_
_atom_site_label
_atom_site_fract_x
_atom_site_fract_y
_atom_site_fract_z
_atom_site_occupancy
_atom_site_U_iso_or_equiv
Na1 0.00000 0.00000 0.00000 1.00000 ?
Na2 0.38760 0.25000 0.77570 1.00000 ?
H 0.64960 0.46120 0.10810 0.50000 0.02950
P 0.66230 0.25000 0.38220 1.00000 ?
O1 0.35250 0.25000 0.21440 1.00000 ?
O2 0.77010 0.25000 0.68750 1.00000 ?
O3 0.78420 0.43370 0.30010 1.00000 ?

loop_
_cod_related_entry_id
_cod_related_entry_database
_cod_related_entry_code
1 AMCSD 0015788
